data_7716699
loop_
_publ_author_name
'Pradhan, Abinash'
'Rana, Rajanikanta'
'Rajaraman, Gopalan'
'Pradhan, Monalisa'
'Samal, Saroj L.'

_publ_section_title
;
 (C<sub>3</sub>H<sub>7</sub>NH<sub>3</sub>)<sub>4</sub>Bi<sub>1-<i>x</i></sub>Sb<sub><i>x</i></sub>I<sub>9</sub>:
 0D hybrid halide perovskite-like compounds with isolated triiodide units.
;
_journal_issue 32
_journal_name_full 'Dalton transactions (Cambridge, England : 2003)'
_journal_page_first 13628
_journal_page_last 13637
_journal_paper_doi 10.1039/d4dt01692k
_journal_volume 53
_journal_year 2024
_chemical_formula_moiety 'Bi I6, 2(I1.5), 4(C3 H10 N)'
_chemical_formula_sum 'C12 H40 Bi I9 N4'
_chemical_formula_weight 1591.56
_space_group_crystal_system monoclinic
_space_group_IT_number 12
_space_group_name_Hall '-C 2y'
_space_group_name_H-M_alt 'C 1 2/m 1'
_atom_sites_solution_hydrogens geom
_atom_sites_solution_primary dual
_audit_creation_date 2024-05-20
_audit_creation_method
;
Olex2 1.5-alpha
(compiled 2021.06.29 svn.r12e2184c for OlexSys, GUI svn.r6374)
;
_audit_update_record
;
2024-05-23 deposited with the CCDC.	2024-07-19 downloaded from the CCDC.
;
_cell_angle_alpha 90
_cell_angle_beta 101.999(5)
_cell_angle_gamma 90
_cell_formula_units_Z 2
_cell_length_a 12.0301(6)
_cell_length_b 12.3589(6)
_cell_length_c 12.6623(6)
_cell_measurement_reflns_used 5522
_cell_measurement_temperature 293(2)
_cell_measurement_theta_max 26.8560
_cell_measurement_theta_min 2.3800
_cell_volume 1841.48(16)
_computing_cell_refinement 'CrysAlisPro 1.171.41.93a (Rigaku OD, 2020)'
_computing_data_collection 'CrysAlisPro 1.171.41.93a (Rigaku OD, 2020)'
_computing_data_reduction 'CrysAlisPro 1.171.41.93a (Rigaku OD, 2020)'
_computing_molecular_graphics 'Olex2 1.5-alpha (Dolomanov et al., 2009)'
_computing_publication_material 'Olex2 1.5-alpha (Dolomanov et al., 2009)'
_computing_structure_refinement 'SHELXL 2018/3 (Sheldrick, 2015)'
_computing_structure_solution 'SHELXT 2018/2 (Sheldrick, 2018)'
_diffrn_ambient_temperature 293(2)
_diffrn_detector 'Hybrid Pixel Array Detector'
_diffrn_detector_area_resol_mean 10.0000
_diffrn_measured_fraction_theta_full 0.999
_diffrn_measured_fraction_theta_max 0.951
_diffrn_measurement_details
;
List of Runs (angles in degrees, time in seconds):

  # Type    Start    End  Width  t~exp~   \w     \q     \k     \f   Frames
#--------------------------------------------------------------------------
  1  \w     28.00  54.00   0.50   13.51    --   10.00  54.00  73.00   52
  2  \w    -43.00 -18.00   0.50   13.51    --   10.00 -54.00 -70.00   50
  3  \w      8.00  34.00   0.50   13.51    --  -10.20  54.00  73.00   52
  4  \w    -39.00  -1.00   0.50   13.51    --  -10.20 -54.00 -70.00   76
  5  \w     56.00  96.00   0.50   13.51    --   10.00  77.00 120.00   80
  6  \w    -79.00  37.00   0.50   13.51    --   10.00 -82.00-150.00  232
  7  \w    -79.00  40.00   0.50   13.51    --   10.00 -57.00 -90.00  238
  8  \w    -15.00  83.00   0.50   13.51    --   10.00  77.00  90.00  196
  9  \w     22.00  66.00   0.50   13.51    --   10.00  77.00 150.00   88
;
_diffrn_measurement_device 'four-circle diffractometer'
_diffrn_measurement_device_type 'XtaLAB Pro II AFC12 (RINC): Kappa single'
_diffrn_measurement_method '\w scans'
_diffrn_orient_matrix_type 'CrysAlisPro convention (1999,Acta A55,543-557)'
_diffrn_orient_matrix_UB_11 0.0434024000
_diffrn_orient_matrix_UB_12 -0.0375272000
_diffrn_orient_matrix_UB_13 -0.0044633000
_diffrn_orient_matrix_UB_21 -0.0191647000
_diffrn_orient_matrix_UB_22 -0.0007633000
_diffrn_orient_matrix_UB_23 -0.0568974000
_diffrn_orient_matrix_UB_31 0.0371810000
_diffrn_orient_matrix_UB_32 0.0433963000
_diffrn_orient_matrix_UB_33 -0.0048469000
_diffrn_radiation_monochromator mirror
_diffrn_radiation_probe x-ray
_diffrn_radiation_type 'Mo K\a'
_diffrn_radiation_wavelength 0.71073
_diffrn_reflns_av_R_equivalents 0.0496
_diffrn_reflns_av_unetI/netI 0.0425
_diffrn_reflns_Laue_measured_fraction_full 0.999
_diffrn_reflns_Laue_measured_fraction_max 0.951
_diffrn_reflns_limit_h_max 14
_diffrn_reflns_limit_h_min -15
_diffrn_reflns_limit_k_max 15
_diffrn_reflns_limit_k_min -15
_diffrn_reflns_limit_l_max 16
_diffrn_reflns_limit_l_min -15
_diffrn_reflns_number 8850
_diffrn_reflns_point_group_measured_fraction_full 0.999
_diffrn_reflns_point_group_measured_fraction_max 0.951
_diffrn_reflns_theta_full 25.242
_diffrn_reflns_theta_max 27.043
_diffrn_reflns_theta_min 2.390
_diffrn_source 'micro-focus sealed X-ray tube'
_diffrn_source_type 'Rigaku (Mo) X-ray Source'
_exptl_absorpt_coefficient_mu 12.339
_exptl_absorpt_correction_T_max 1.00000
_exptl_absorpt_correction_T_min 0.22331
_exptl_absorpt_correction_type multi-scan
_exptl_absorpt_process_details
;
CrysAlisPro 1.171.41.93a (Rigaku Oxford Diffraction, 2020)
Empirical absorption correction using spherical harmonics,
implemented in SCALE3 ABSPACK scaling algorithm.
;
_exptl_crystal_density_diffrn 2.870
_exptl_crystal_description crystalline
_exptl_crystal_F_000 1400
_exptl_crystal_size_max 0.14
_exptl_crystal_size_mid 0.12
_exptl_crystal_size_min 0.10
_refine_diff_density_max 1.194
_refine_diff_density_min -2.085
_refine_diff_density_rms 0.220
_refine_ls_extinction_method none
_refine_ls_goodness_of_fit_ref 1.059
_refine_ls_hydrogen_treatment constr
_refine_ls_matrix_type full
_refine_ls_number_parameters 105
_refine_ls_number_reflns 2010
_refine_ls_number_restraints 131
_refine_ls_restrained_S_all 1.029
_refine_ls_R_factor_all 0.0471
_refine_ls_R_factor_gt 0.0382
_refine_ls_shift/su_max 0.000
_refine_ls_shift/su_mean 0.000
_refine_ls_structure_factor_coef Fsqd
_refine_ls_weighting_details 'w=1/[\s^2^(Fo^2^)+(0.0405P)^2^+3.0616P] where P=(Fo^2^+2Fc^2^)/3'
_refine_ls_weighting_scheme calc
_refine_ls_wR_factor_gt 0.0859
_refine_ls_wR_factor_ref 0.0886
_reflns_Friedel_coverage 0.000
_reflns_number_gt 1654
_reflns_number_total 2010
_reflns_threshold_expression 'I > 2\s(I)'
_cod_data_source_file d4dt01692k2.cif
_cod_data_source_block ab411_250k
_cod_depositor_comments 'Adding full bibliography for 7716690--7716700.cif.'
_cod_database_code 7716699
_shelx_shelxl_version_number 2018/3
_chemical_oxdiff_formula 'C H N Bi I'
_shelx_space_group_comment
;
The symmetry employed for this shelxl refinement is uniquely defined
by the following loop, which should always be used as a source of
symmetry information in preference to the above space-group names.
They are only intended as comments.
;
_reflns_odcompleteness_completeness 99.65
_reflns_odcompleteness_iscentric 1
_reflns_odcompleteness_theta 26.32
_olex2_refinement_description
;
1. Fixed Uiso
 At 1.2 times of:
  All C(H,H) groups, All N(H,H,H) groups
 At 1.5 times of:
  All C(H,H,H) groups
2. Restrained distances
 N1-C3 \\sim N2-C6
 with sigma of 0.02
 C2-C1 \\sim C5-C4
 with sigma of 0.02
 C2-C3 \\sim C5-C6
 with sigma of 0.02
 C1-C3 \\sim C4-C6
 with sigma of 0.04
 N1-C2 \\sim N2-C5
 with sigma of 0.04
3. Uiso/Uaniso restraints and constraints
C4 \\sim N1 \\sim C3 \\sim C2 \\sim C1 \\sim C6 \\sim C5 \\sim N2: within 2A
with sigma of 0.04 and sigma for terminal atoms of 0.08 within 2A
4. Rigid body (RIGU) restrains
 C4, N1, C3, C2, C1, C6, C5, N2
 with sigma for 1-2 distances of 0.004 and sigma for 1-3 distances of 0.004
5. Others
 Sof(N2)=Sof(H2C)=Sof(H2D)=Sof(H2E)=Sof(C6)=Sof(H6A)=Sof(H6B)=Sof(C5)=Sof(H5A)=
 Sof(H5B)=Sof(C4)=Sof(H4A)=Sof(H4B)=Sof(H4C)=1-FVAR(1)
 Sof(N1)=Sof(H1A)=Sof(H1B)=Sof(H1C)=Sof(C2)=Sof(H2A)=Sof(H2B)=Sof(C1)=Sof(H1D)=
 Sof(H1E)=Sof(H1F)=Sof(C3)=Sof(H3A)=Sof(H3B)=FVAR(1)
6.a Secondary CH2 refined with riding coordinates:
 C2(H2A,H2B), C3(H3A,H3B), C6(H6A,H6B), C5(H5A,H5B)
6.b Me refined with riding coordinates:
 N1(H1A,H1B,H1C), C1(H1D,H1E,H1F), N2(H2C,H2D,H2E), C4(H4A,H4B,H4C)
;
_olex2_submission_special_instructions 'No special instructions were received'
_oxdiff_exptl_absorpt_empirical_details
;
Empirical correction (ABSPACK) includes:
- Absorption correction using spherical harmonics
- Frame scaling
;
_oxdiff_exptl_absorpt_empirical_full_max 2.845
_oxdiff_exptl_absorpt_empirical_full_min 0.472

loop_
_space_group_symop_operation_xyz
'x, y, z'
'-x, y, -z'
'x+1/2, y+1/2, z'
'-x+1/2, y+1/2, -z'
'-x, -y, -z'
'x, -y, z'
'-x+1/2, -y+1/2, -z'
'x+1/2, -y+1/2, z'

loop_
_atom_site_label
_atom_site_type_symbol
_atom_site_fract_x
_atom_site_fract_y
_atom_site_fract_z
_atom_site_U_iso_or_equiv
_atom_site_adp_type
_atom_site_occupancy
_atom_site_site_symmetry_order
_atom_site_calc_flag
_atom_site_refinement_flags_posn
_atom_site_refinement_flags_adp
_atom_site_refinement_flags_occupancy
_atom_site_disorder_assembly
_atom_site_disorder_group
Bi1 Bi 0.500000 0.500000 0.500000 0.04207(17) Uani 1 4 d S T P . .
I1 I 0.500000 0.25041(5) 0.500000 0.0522(2) Uani 1 2 d S T P . .
I2 I 0.25668(5) 0.500000 0.54121(5) 0.0510(2) Uani 1 2 d S T P . .
I3 I 0.39754(6) 0.500000 0.25618(5) 0.0594(2) Uani 1 2 d S T P . .
I4 I -0.01190(10) 0.500000 0.22933(9) 0.1104(4) Uani 1 2 d S T P . .
I5 I 0.000000 0.500000 0.000000 0.0834(4) Uani 1 4 d S T P . .
N1 N 0.297(6) 0.208(5) 0.675(2) 0.080(11) Uani 0.492(18) 1 d D U P A 1
H1A H 0.349280 0.184883 0.639268 0.096 Uiso 0.492(18) 1 calc R U P A 1
H1B H 0.257421 0.152650 0.691104 0.096 Uiso 0.492(18) 1 calc R U P A 1
H1C H 0.251055 0.254826 0.633335 0.096 Uiso 0.492(18) 1 calc R U P A 1
C2 C 0.276(2) 0.306(2) 0.8404(19) 0.114(7) Uani 0.492(18) 1 d D U P A 1
H2A H 0.226514 0.356744 0.794611 0.137 Uiso 0.492(18) 1 calc R U P A 1
H2B H 0.228610 0.245496 0.852391 0.137 Uiso 0.492(18) 1 calc R U P A 1
C1 C 0.312(3) 0.357(5) 0.941(3) 0.136(14) Uani 0.492(18) 1 d D U P A 1
H1D H 0.247291 0.378027 0.968858 0.204 Uiso 0.492(18) 1 calc R U P A 1
H1E H 0.358233 0.307803 0.990068 0.204 Uiso 0.492(18) 1 calc R U P A 1
H1F H 0.356120 0.419944 0.931824 0.204 Uiso 0.492(18) 1 calc R U P A 1
C3 C 0.3554(17) 0.2641(17) 0.7764(15) 0.087(6) Uani 0.492(18) 1 d D U P A 1
H3A H 0.407124 0.213573 0.820153 0.104 Uiso 0.492(18) 1 calc R U P A 1
H3B H 0.400260 0.323733 0.757869 0.104 Uiso 0.492(18) 1 calc R U P A 1
N2 N 0.288(5) 0.225(4) 0.680(2) 0.066(7) Uani 0.508(18) 1 d D U P A 2
H2C H 0.231066 0.182626 0.648014 0.079 Uiso 0.508(18) 1 calc R U P A 2
H2D H 0.290221 0.284066 0.641014 0.079 Uiso 0.508(18) 1 calc R U P A 2
H2E H 0.353469 0.188803 0.686278 0.079 Uiso 0.508(18) 1 calc R U P A 2
C6 C 0.271(2) 0.255(2) 0.7902(17) 0.103(7) Uani 0.508(18) 1 d D U P A 2
H6A H 0.199316 0.292741 0.782938 0.123 Uiso 0.508(18) 1 calc R U P A 2
H6B H 0.267492 0.190054 0.831729 0.123 Uiso 0.508(18) 1 calc R U P A 2
C5 C 0.362(2) 0.325(2) 0.8500(16) 0.107(7) Uani 0.508(18) 1 d D U P A 2
H5A H 0.433785 0.291735 0.845070 0.129 Uiso 0.508(18) 1 calc R U P A 2
H5B H 0.357903 0.393113 0.811226 0.129 Uiso 0.508(18) 1 calc R U P A 2
C4 C 0.368(3) 0.350(4) 0.960(2) 0.124(12) Uani 0.508(18) 1 d D U P A 2
H4A H 0.432524 0.396540 0.985082 0.186 Uiso 0.508(18) 1 calc R U P A 2
H4B H 0.299994 0.387107 0.967530 0.186 Uiso 0.508(18) 1 calc R U P A 2
H4C H 0.376399 0.285032 1.001606 0.186 Uiso 0.508(18) 1 calc R U P A 2

loop_
_atom_site_aniso_label
_atom_site_aniso_U_11
_atom_site_aniso_U_22
_atom_site_aniso_U_33
_atom_site_aniso_U_23
_atom_site_aniso_U_13
_atom_site_aniso_U_12
Bi1 0.0415(3) 0.0423(3) 0.0442(3) 0.000 0.0130(2) 0.000
I1 0.0543(4) 0.0385(4) 0.0675(4) 0.000 0.0213(3) 0.000
I2 0.0423(3) 0.0568(4) 0.0573(4) 0.000 0.0181(3) 0.000
I3 0.0681(5) 0.0698(5) 0.0415(4) 0.000 0.0138(3) 0.000
I4 0.0963(7) 0.1529(10) 0.0780(7) 0.000 0.0088(5) 0.000
I5 0.0689(7) 0.0905(9) 0.0839(9) 0.000 0.0003(6) 0.000
N1 0.09(2) 0.11(3) 0.043(11) 0.003(11) 0.010(11) -0.02(2)
C2 0.118(15) 0.119(16) 0.104(13) -0.044(11) 0.018(11) -0.020(14)
C1 0.15(3) 0.16(2) 0.107(18) -0.057(18) 0.033(18) -0.04(3)
C3 0.097(13) 0.082(12) 0.073(10) -0.009(9) -0.002(9) -0.007(11)
N2 0.063(14) 0.063(13) 0.072(12) 0.002(11) 0.015(11) -0.006(11)
C6 0.111(14) 0.107(14) 0.093(11) -0.038(10) 0.030(10) -0.034(12)
C5 0.112(15) 0.128(15) 0.081(10) -0.019(10) 0.014(11) -0.041(13)
C4 0.14(3) 0.14(2) 0.087(13) -0.033(14) 0.011(16) -0.03(2)

loop_
_atom_type_symbol
_atom_type_description
_atom_type_scat_dispersion_real
_atom_type_scat_dispersion_imag
_atom_type_scat_source
C C 0.0033 0.0016 'International Tables Vol C Tables 4.2.6.8 and 6.1.1.4'
H H 0.0000 0.0000 'International Tables Vol C Tables 4.2.6.8 and 6.1.1.4'
Bi Bi -4.1077 10.2566 'International Tables Vol C Tables 4.2.6.8 and 6.1.1.4'
I I -0.4742 1.8119 'International Tables Vol C Tables 4.2.6.8 and 6.1.1.4'
N N 0.0061 0.0033 'International Tables Vol C Tables 4.2.6.8 and 6.1.1.4'

loop_
_geom_angle_atom_site_label_1
_geom_angle_atom_site_label_2
_geom_angle_atom_site_label_3
_geom_angle
_geom_angle_site_symmetry_1
_geom_angle_site_symmetry_3
_geom_angle_publ_flag
I1 Bi1 I1 180.0 5_666 . ?
I2 Bi1 I1 90.0 5_666 5_666 ?
I2 Bi1 I1 90.0 5_666 . ?
I2 Bi1 I1 90.0 . . ?
I2 Bi1 I1 90.0 . 5_666 ?
I2 Bi1 I2 180.0 5_666 . ?
I3 Bi1 I1 90.0 . . ?
I3 Bi1 I1 90.0 . 5_666 ?
I3 Bi1 I1 90.0 5_666 . ?
I3 Bi1 I1 90.0 5_666 5_666 ?
I3 Bi1 I2 91.524(19) . 5_666 ?
I3 Bi1 I2 91.525(19) 5_666 . ?
I3 Bi1 I2 88.475(19) . . ?
I3 Bi1 I2 88.476(19) 5_666 5_666 ?
I3 Bi1 I3 180.0 . 5_666 ?
I4 I5 I4 180.0 . 5_565 ?
H1A N1 H1B 109.5 . . ?
H1A N1 H1C 109.5 . . ?
H1B N1 H1C 109.5 . . ?
C3 N1 H1A 109.5 . . ?
C3 N1 H1B 109.5 . . ?
C3 N1 H1C 109.5 . . ?
H2A C2 H2B 106.6 . . ?
C1 C2 H2A 106.6 . . ?
C1 C2 H2B 106.6 . . ?
C1 C2 C3 123(2) . . ?
C3 C2 H2A 106.6 . . ?
C3 C2 H2B 106.6 . . ?
C2 C1 H1D 109.5 . . ?
C2 C1 H1E 109.5 . . ?
C2 C1 H1F 109.5 . . ?
H1D C1 H1E 109.5 . . ?
H1D C1 H1F 109.5 . . ?
H1E C1 H1F 109.5 . . ?
N1 C3 H3A 108.9 . . ?
N1 C3 H3B 108.9 . . ?
C2 C3 N1 113(3) . . ?
C2 C3 H3A 108.9 . . ?
C2 C3 H3B 108.9 . . ?
H3A C3 H3B 107.7 . . ?
H2C N2 H2D 109.5 . . ?
H2C N2 H2E 109.5 . . ?
H2D N2 H2E 109.5 . . ?
C6 N2 H2C 109.5 . . ?
C6 N2 H2D 109.5 . . ?
C6 N2 H2E 109.5 . . ?
N2 C6 H6A 108.9 . . ?
N2 C6 H6B 108.9 . . ?
H6A C6 H6B 107.7 . . ?
C5 C6 N2 114(3) . . ?
C5 C6 H6A 108.9 . . ?
C5 C6 H6B 108.9 . . ?
C6 C5 H5A 107.0 . . ?
C6 C5 H5B 107.0 . . ?
H5A C5 H5B 106.8 . . ?
C4 C5 C6 121(2) . . ?
C4 C5 H5A 107.0 . . ?
C4 C5 H5B 107.0 . . ?
C5 C4 H4A 109.5 . . ?
C5 C4 H4B 109.5 . . ?
C5 C4 H4C 109.5 . . ?
H4A C4 H4B 109.5 . . ?
H4A C4 H4C 109.5 . . ?
H4B C4 H4C 109.5 . . ?

loop_
_geom_bond_atom_site_label_1
_geom_bond_atom_site_label_2
_geom_bond_distance
_geom_bond_site_symmetry_2
_geom_bond_publ_flag
Bi1 I1 3.0846(7) . ?
Bi1 I1 3.0846(7) 5_666 ?
Bi1 I2 3.0782(6) 5_666 ?
Bi1 I2 3.0782(6) . ?
Bi1 I3 3.0771(7) 5_666 ?
Bi1 I3 3.0771(7) . ?
I4 I5 2.9370(11) . ?
N1 H1A 0.8900 . ?
N1 H1B 0.8900 . ?
N1 H1C 0.8900 . ?
N1 C3 1.50(3) . ?
C2 H2A 0.9700 . ?
C2 H2B 0.9700 . ?
C2 C1 1.40(2) . ?
C2 C3 1.47(2) . ?
C1 H1D 0.9600 . ?
C1 H1E 0.9600 . ?
C1 H1F 0.9600 . ?
C3 H3A 0.9700 . ?
C3 H3B 0.9700 . ?
N2 H2C 0.8900 . ?
N2 H2D 0.8900 . ?
N2 H2E 0.8900 . ?
N2 C6 1.50(3) . ?
C6 H6A 0.9700 . ?
C6 H6B 0.9700 . ?
C6 C5 1.47(2) . ?
C5 H5A 0.9700 . ?
C5 H5B 0.9700 . ?
C5 C4 1.41(2) . ?
C4 H4A 0.9600 . ?
C4 H4B 0.9600 . ?
C4 H4C 0.9600 . ?

loop_
_geom_torsion_atom_site_label_1
_geom_torsion_atom_site_label_2
_geom_torsion_atom_site_label_3
_geom_torsion_atom_site_label_4
_geom_torsion
_geom_torsion_site_symmetry_1
_geom_torsion_site_symmetry_2
_geom_torsion_site_symmetry_3
_geom_torsion_site_symmetry_4
_geom_torsion_publ_flag
C1 C2 C3 N1 177(5) . . . . ?
N2 C6 C5 C4 -172(4) . . . . ?
